data_7710822
loop_
_publ_author_name
'Burt, Liam K.'
'Dewhurst, Rian D.'
'Hill, Anthony F.'
'Kong, Richard Y.'
'Nahon, Emily E.'
'Onn, Chee S.'

_publ_section_title
;
 Heterobimetallic \m2-halocarbyne complexes
;
_journal_name_full 'Dalton Transactions'
_journal_paper_doi 10.1039/D2DT01558G
_journal_year 2022
_chemical_formula_moiety 'C18 H22 B1 Br1 Mo1 N6 O2'
_chemical_formula_sum 'C18 H22 B Br Mo N6 O2'
_chemical_formula_weight 541.07
_space_group_IT_number 62
_space_group_name_Hall '-P 2ac 2n'
_space_group_name_H-M_alt 'P n m a'
_symmetry_cell_setting orthorhombic
_symmetry_space_group_name_H-M 'P n m a'
_atom_sites_solution_hydrogens geom
_atom_sites_solution_primary direct
_audit_creation_date 09-03-30
_audit_creation_method CRYSTALS_ver_12.85
_audit_update_record
;
2022-05-15 deposited with the CCDC.	2022-07-27 downloaded from the CCDC.
;
_cell_angle_alpha 90
_cell_angle_beta 90
_cell_angle_gamma 90
_cell_formula_units_Z 4
_cell_length_a 20.4940(4)
_cell_length_b 13.7716(3)
_cell_length_c 7.99610(10)
_cell_measurement_reflns_used 42499
_cell_measurement_temperature 200
_cell_measurement_theta_max 27.5
_cell_measurement_theta_min 2.6
_cell_volume 2256.78(7)
_computing_cell_refinement 'DENZO/SCALEPACK (Otwinowski & Minor, 1997)'
_computing_data_collection 'COLLECT (Nonius, 1997-2001).'
_computing_data_reduction 'DENZO/SCALEPACK (Otwinowski & Minor, 1997)'
_computing_molecular_graphics 'PLATON (Spek, 2008)'
_computing_publication_material 'CRYSTALS (Betteridge et al., 2003)'
_computing_structure_refinement 'CRYSTALS (Betteridge et al., 2003)'
_computing_structure_solution 'SIR92 (Altomare et al., 1994)'
_diffrn_ambient_temperature 200
_diffrn_measured_fraction_theta_full 0.992
_diffrn_measured_fraction_theta_max 0.992
_diffrn_measurement_device 'Nonius KappaCCD'
_diffrn_measurement_device_type Area
_diffrn_measurement_method '\f & \w scans with CCD'
_diffrn_radiation_monochromator graphite
_diffrn_radiation_type 'Mo K\a'
_diffrn_radiation_wavelength 0.71073
_diffrn_reflns_av_R_equivalents 0.062
_diffrn_reflns_limit_h_max 26
_diffrn_reflns_limit_h_min -26
_diffrn_reflns_limit_k_max 17
_diffrn_reflns_limit_k_min -17
_diffrn_reflns_limit_l_max 10
_diffrn_reflns_limit_l_min -10
_diffrn_reflns_number 30412
_diffrn_reflns_theta_full 27.486
_diffrn_reflns_theta_max 27.486
_diffrn_reflns_theta_min 2.734
_diffrn_standards_number 0
_exptl_absorpt_coefficient_mu 2.377
_exptl_absorpt_correction_T_max 0.691
_exptl_absorpt_correction_T_min 0.488
_exptl_absorpt_correction_type multi-scan
_exptl_absorpt_process_details
;
multi-scan from symmetry-related measurements 
 Sortav (Blessing 1995)
;
_exptl_crystal_colour orange
_exptl_crystal_density_diffrn 1.592
_exptl_crystal_density_method 'not measured'
_exptl_crystal_description block
_exptl_crystal_F_000 1080
_exptl_crystal_recrystallization_method 'Re-crystallisation from solvent: acetone, petroluem ether 40-60'
_exptl_crystal_size_max 0.38
_exptl_crystal_size_mid 0.35
_exptl_crystal_size_min 0.16
_refine_diff_density_max 1.54
_refine_diff_density_min -1.25
_refine_ls_extinction_method None
_refine_ls_goodness_of_fit_ref 1.0004
_refine_ls_hydrogen_treatment constr
_refine_ls_matrix_type full
_refine_ls_number_parameters 174
_refine_ls_number_reflns 2684
_refine_ls_number_restraints 14
_refine_ls_R_factor_all 0.0713
_refine_ls_R_factor_gt 0.0557
_refine_ls_shift/su_max 0.016852
_refine_ls_structure_factor_coef Fsqd
_refine_ls_weighting_details
;
 Method= Modified Sheldrick 
 w=1/[\s^2^(F^2^) + ( 0.05P)^2^ + 4.21P] 
 ,where P=(max(Fo^2^,0) + 2Fc^2^)/3 
;
_refine_ls_weighting_scheme calc
_refine_ls_wR_factor_all 0.1432
_refine_ls_wR_factor_gt 0.1373
_refine_ls_wR_factor_ref 0.1432
_reflns_limit_h_max 26
_reflns_limit_h_min 0
_reflns_limit_k_max 17
_reflns_limit_k_min 0
_reflns_limit_l_max 10
_reflns_limit_l_min 0
_reflns_number_gt 2020
_reflns_number_total 2684
_reflns_threshold_expression I>2.0\s(I)
_oxford_diffrn_Wilson_B_factor 4.54
_oxford_diffrn_Wilson_scale 2.48
_oxford_refine_ls_r_factor_ref 0.0713
_oxford_refine_ls_scale 0.859(4)
_oxford_reflns_number_all 2684
_oxford_reflns_threshold_expression_ref I>-10.0\s(I)
_oxford_structure_analysis_title 'THIS IS THE DEFAULT SETTING FOR THE TITLE, P'
_cod_data_source_file d2dt01558g2.cif
_cod_data_source_block rong018_sortav
_cod_depositor_comments
;
The following automatic conversions were performed:

data item '_symmetry_cell_setting' value 'Orthorhombic' was changed
to 'orthorhombic' in accordance with the
/home/data/users/saulius/crontab/automatic-downloads/rss-feeds/RSC/lib/dictionaries/cif_core.dic
dictionary named 'cif_core.dic' version 2.4.2 last updated on
2011-04-26.

Automatic conversion script
Id: cif_fix_values 7556 2019-12-06 15:28:31Z antanas 
;
_cod_original_sg_symbol_H-M 'P n m a '
_cod_original_formula_sum 'C18 H22 B1 Br1 Mo1 N6 O2'
_cod_database_code 7710822

loop_
_symmetry_equiv_pos_as_xyz
x,y,z
-x,-y,-z
-x+1/2,y+1/2,z+1/2
x+1/2,-y+1/2,-z+1/2
x,-y+1/2,z
-x,y+1/2,-z
-x+1/2,-y,z+1/2
x+1/2,y,-z+1/2

loop_
_atom_site_label
_atom_site_type_symbol
_atom_site_fract_x
_atom_site_fract_y
_atom_site_fract_z
_atom_site_U_iso_or_equiv
_atom_site_occupancy
_atom_site_adp_type
_atom_site_refinement_flags_posn
_atom_site_refinement_flags_adp
_atom_site_refinement_flags_occupancy
_atom_site_disorder_assembly
_atom_site_disorder_group
_oxford_atom_site_special_shape
_atom_site_attached_hydrogens
Mo1 Mo 0.38458(3) 0.2500 0.36834(7) 0.0583 1.0000 Uani S T . . . . .
Br1 Br 0.51839(18) 0.2755(5) 0.7018(5) 0.0904 0.149(2) Uani . U P . . . .
Br2 Br 0.48893(9) 0.09864(17) 0.0853(2) 0.0899 0.351(2) Uani . . P . . . .
O1 O 0.4981(5) 0.2729(13) 0.6169(14) 0.0915 0.351(2) Uani . U P . . . .
O2 O 0.4692(3) 0.0976(5) 0.1864(11) 0.0990 0.649(2) Uani . . P . . . .
N11 N 0.2987(3) 0.2500 0.1998(6) 0.0530 1.0000 Uani S T . . . . .
N12 N 0.2366(2) 0.2500 0.2681(6) 0.0516 1.0000 Uani S T . . . . .
N21 N 0.32477(17) 0.3567(2) 0.5108(4) 0.0520 1.0000 Uani . . . . . . .
N22 N 0.25908(17) 0.3419(2) 0.5294(4) 0.0514 1.0000 Uani . . . . . . .
C1 C 0.4546(3) 0.2500 0.5314(9) 0.0787 1.0000 Uani S T . . . . .
C2 C 0.4345(2) 0.1578(4) 0.2438(7) 0.0711 1.0000 Uani . . . . . . .
C11 C 0.3460(6) 0.250000(7) -0.0810(9) 0.1194 1.0000 Uani S T . . . . .
C12 C 0.2899(4) 0.2500 0.0324(8) 0.0745 1.0000 Uani S T . . . . .
C13 C 0.2251(6) 0.250000(7) -0.0027(13) 0.1022 1.0000 Uani S T . . . . .
C14 C 0.1916(4) 0.2500 0.1439(11) 0.0776 1.0000 Uani S T . . . . .
C15 C 0.1202(4) 0.250000(7) 0.1752(15) 0.1250 1.0000 Uani S T . . . . .
C21 C 0.4070(3) 0.4802(5) 0.5904(9) 0.1052 1.0000 Uani . . . . . . .
C22 C 0.3389(3) 0.4419(3) 0.5850(6) 0.0691 1.0000 Uani . . . . . . .
C23 C 0.2826(3) 0.4816(3) 0.6509(6) 0.0776 1.0000 Uani . . . . . . .
C24 C 0.2328(3) 0.4187(3) 0.6125(6) 0.0677 1.0000 Uani . . . . . . .
C25 C 0.1620(3) 0.4274(5) 0.6492(7) 0.0984 1.0000 Uani . . . . . . .
B1 B 0.2273(3) 0.250000(7) 0.4578(10) 0.0560 1.0000 Uani S T . . . . .
H11 H 0.1796 0.2500 0.4846 0.0654 1.0000 Uiso RS . . . . . .
H111 H 0.3303 0.2500 -0.1995 0.1414 1.0000 Uiso RS . . . . . .
H112 H 0.3730 0.3093 -0.0604 0.1414 1.0000 Uiso R . . . . . .
H131 H 0.2057 0.2500 -0.1174 0.1164 1.0000 Uiso RS . . . . . .
H151 H 0.0967 0.2500 0.0655 0.1514 1.0000 Uiso RS . . . . . .
H152 H 0.1078 0.3093 0.2401 0.1514 1.0000 Uiso R . . . . . .
H211 H 0.4071 0.5439 0.6506 0.1296 1.0000 Uiso R . . . . . .
H212 H 0.4355 0.4331 0.6513 0.1296 1.0000 Uiso R . . . . . .
H213 H 0.4238 0.4896 0.4742 0.1296 1.0000 Uiso R . . . . . .
H231 H 0.2786 0.5442 0.7135 0.0937 1.0000 Uiso R . . . . . .
H251 H 0.1530 0.4891 0.7109 0.1203 1.0000 Uiso R . . . . . .
H252 H 0.1480 0.3708 0.7189 0.1203 1.0000 Uiso R . . . . . .
H253 H 0.1373 0.4272 0.5414 0.1203 1.0000 Uiso R . . . . . .

loop_
_atom_site_aniso_label
_atom_site_aniso_U_11
_atom_site_aniso_U_22
_atom_site_aniso_U_33
_atom_site_aniso_U_23
_atom_site_aniso_U_13
_atom_site_aniso_U_12
Mo1 0.0486(3) 0.0593(3) 0.0670(4) 0.0000 0.0018(3) 0.0000
Br1 0.062(2) 0.139(7) 0.070(2) 0.002(3) -0.0146(15) -0.013(2)
Br2 0.0663(10) 0.1338(17) 0.0696(11) -0.0265(10) 0.0039(8) 0.0329(10)
O1 0.064(5) 0.139(11) 0.072(5) 0.005(7) -0.031(4) -0.002(6)
O2 0.086(4) 0.096(5) 0.115(6) -0.024(4) 0.023(4) -0.004(4)
N11 0.071(3) 0.048(3) 0.040(2) 0.0000 -0.007(2) 0.0000
N12 0.058(3) 0.041(2) 0.056(3) 0.0000 -0.015(2) 0.0000
N21 0.067(2) 0.0393(16) 0.0499(17) -0.0073(14) -0.0007(16) -0.0061(15)
N22 0.067(2) 0.0389(16) 0.0488(17) -0.0038(14) 0.0069(15) 0.0057(15)
C1 0.060(4) 0.112(6) 0.063(4) 0.0000 -0.010(3) 0.0000
C2 0.057(2) 0.071(3) 0.086(3) -0.011(3) 0.008(2) 0.002(2)
C11 0.209(12) 0.108(7) 0.041(4) 0.0000 0.026(6) 0.0000
C12 0.128(7) 0.051(4) 0.045(3) 0.0000 -0.015(4) 0.0000
C13 0.158(9) 0.052(4) 0.096(6) 0.0000 -0.074(7) 0.0000
C14 0.099(6) 0.042(3) 0.092(6) 0.0000 -0.052(5) 0.0000
C15 0.086(6) 0.082(6) 0.207(12) 0.0000 -0.081(7) 0.0000
C21 0.120(5) 0.082(4) 0.114(5) -0.031(4) -0.011(4) -0.039(4)
C22 0.103(4) 0.047(2) 0.057(2) -0.012(2) -0.003(2) -0.015(2)
C23 0.129(5) 0.042(2) 0.063(3) -0.014(2) 0.000(3) 0.002(3)
C24 0.096(3) 0.049(2) 0.058(3) 0.003(2) 0.014(2) 0.020(2)
C25 0.114(5) 0.083(4) 0.098(4) -0.004(3) 0.033(4) 0.037(4)
B1 0.052(4) 0.045(3) 0.072(5) 0.0000 0.008(3) 0.0000

loop_
_atom_type_symbol
_atom_type_scat_dispersion_real
_atom_type_scat_dispersion_imag
_atom_type_scat_Cromer_Mann_a1
_atom_type_scat_Cromer_Mann_b1
_atom_type_scat_Cromer_Mann_a2
_atom_type_scat_Cromer_Mann_b2
_atom_type_scat_Cromer_Mann_a3
_atom_type_scat_Cromer_Mann_b3
_atom_type_scat_Cromer_Mann_a4
_atom_type_scat_Cromer_Mann_b4
_atom_type_scat_Cromer_Mann_c
_atom_type_scat_source
C 0.0033 0.0016 2.3100 20.8439 1.0200 10.2075 1.5886 0.5687 0.8650 51.6512 0.2156 'International Tables Vol C 4.2.6.8 and 6.1.1.4'
H 0.0000 0.0000 0.4930 10.5109 0.3229 26.1257 0.1402 3.1424 0.0408 57.7998 0.0030 'International Tables Vol C 4.2.6.8 and 6.1.1.4'
B 0.0013 0.0007 2.0545 23.2185 1.3326 1.0210 1.0979 60.3498 0.7068 0.1403 -0.1932 'International Tables Vol C 4.2.6.8 and 6.1.1.4'
Br -0.2901 2.4595 17.1789 2.1723 5.2358 16.5796 5.6377 0.2609 3.9851 41.4328 2.9557 'International Tables Vol C 4.2.6.8 and 6.1.1.4'
Mo -1.6832 0.6857 3.7025 0.2772 17.2356 1.0958 12.8876 11.0040 3.7429 61.6584 4.3875 'International Tables Vol C 4.2.6.8 and 6.1.1.4'
N 0.0061 0.0033 12.2126 0.0057 3.1322 9.8933 2.0125 28.9975 1.1663 0.5826 -11.5290 'International Tables Vol C 4.2.6.8 and 6.1.1.4'
O 0.0106 0.0060 3.0485 13.2771 2.2868 5.7011 1.5463 0.3239 0.8670 32.9089 0.2508 'International Tables Vol C 4.2.6.8 and 6.1.1.4'

loop_
_geom_angle_atom_site_label_1
_geom_angle_site_symmetry_1
_geom_angle_atom_site_label_2
_geom_angle_site_symmetry_2
_geom_angle_atom_site_label_3
_geom_angle_site_symmetry_3
_geom_angle
_geom_angle_publ_flag
N21 5_555 Mo1 . C2 5_555 178.93(17) yes
N21 5_555 Mo1 . N11 . 82.76(13) yes
C2 5_555 Mo1 . N11 . 96.20(18) yes
N21 5_555 Mo1 . N21 . 82.55(17) yes
C2 5_555 Mo1 . N21 . 97.06(17) yes
N11 . Mo1 . N21 . 82.76(13) yes
N21 5_555 Mo1 . C1 . 93.61(18) yes
C2 5_555 Mo1 . C1 . 87.4(2) yes
N11 . Mo1 . C1 . 175.2(3) yes
N21 . Mo1 . C1 . 93.61(18) yes
N21 5_555 Mo1 . C2 . 97.06(17) yes
C2 5_555 Mo1 . C2 . 83.3(3) yes
N11 . Mo1 . C2 . 96.20(18) yes
N21 . Mo1 . C2 . 178.93(17) yes
C1 . Mo1 . C2 . 87.4(2) yes
Mo1 . N11 . N12 . 119.3(3) yes
Mo1 . N11 . C12 . 135.1(5) yes
N12 . N11 . C12 . 105.6(6) yes
N11 . N12 . C14 . 109.7(6) yes
N11 . N12 . B1 . 120.3(5) yes
C14 . N12 . B1 . 130.0(6) yes
Mo1 . N21 . N22 . 119.9(2) yes
Mo1 . N21 . C22 . 133.0(3) yes
N22 . N21 . C22 . 107.0(4) yes
N21 . N22 . C24 . 109.0(4) yes
N21 . N22 . B1 . 120.0(4) yes
C24 . N22 . B1 . 131.0(4) yes
Br1 . C1 . Mo1 . 168.8(2) yes
O1 . C1 . Mo1 . 163.6(9) yes
Br2 . C2 . Mo1 . 163.7(3) yes
O2 . C2 . Mo1 . 171.2(6) yes
H112 5_555 C11 . C12 . 109.4 no
H112 5_555 C11 . H111 . 109.5 no
C12 . C11 . H111 . 109.6 no
H112 5_555 C11 . H112 . 109.5 no
C12 . C11 . H112 . 109.4 no
H111 . C11 . H112 . 109.5 no
C11 . C12 . N11 . 120.7(8) yes
C11 . C12 . C13 . 129.7(8) yes
N11 . C12 . C13 . 109.6(8) yes
C12 . C13 . C14 . 108.5(7) yes
C12 . C13 . H131 . 125.4 no
C14 . C13 . H131 . 126.1 no
C13 . C14 . N12 . 106.7(7) yes
C13 . C14 . C15 . 130.1(8) yes
N12 . C14 . C15 . 123.2(9) yes
C14 . C15 . H152 5_555 109.7 no
C14 . C15 . H151 . 109.0 no
H152 5_555 C15 . H151 . 109.5 no
C14 . C15 . H152 . 109.7 no
H152 5_555 C15 . H152 . 109.5 no
H151 . C15 . H152 . 109.5 no
C22 . C21 . H211 . 109.0 no
C22 . C21 . H212 . 109.4 no
H211 . C21 . H212 . 109.5 no
C22 . C21 . H213 . 110.0 no
H211 . C21 . H213 . 109.5 no
H212 . C21 . H213 . 109.5 no
C21 . C22 . N21 . 121.4(5) yes
C21 . C22 . C23 . 129.1(5) yes
N21 . C22 . C23 . 109.5(4) yes
C22 . C23 . C24 . 106.6(4) yes
C22 . C23 . H231 . 126.8 no
C24 . C23 . H231 . 126.6 no
C23 . C24 . N22 . 107.8(4) yes
C23 . C24 . C25 . 129.1(5) yes
N22 . C24 . C25 . 123.0(5) yes
C24 . C25 . H251 . 110.3 no
C24 . C25 . H252 . 109.1 no
H251 . C25 . H252 . 109.5 no
C24 . C25 . H253 . 108.9 no
H251 . C25 . H253 . 109.5 no
H252 . C25 . H253 . 109.5 no
N22 5_555 B1 . N22 . 111.1(5) yes
N22 5_555 B1 . N12 . 108.5(3) yes
N22 . B1 . N12 . 108.5(3) yes
N22 5_555 B1 . H11 . 109.6 no
N22 . B1 . H11 . 109.6 no
N12 . B1 . H11 . 109.5 no

loop_
_geom_bond_atom_site_label_1
_geom_bond_site_symmetry_1
_geom_bond_atom_site_label_2
_geom_bond_site_symmetry_2
_geom_bond_distance
_geom_bond_publ_flag
Mo1 . N21 5_555 2.227(3) yes
Mo1 . C2 5_555 1.910(5) yes
Mo1 . N11 . 2.216(5) yes
Mo1 . N21 . 2.227(3) yes
Mo1 . C1 . 1.938(7) yes
Mo1 . C2 . 1.910(5) yes
Br1 . C1 . 1.921(8) yes
Br2 . C2 . 1.875(5) yes
O1 . C1 . 1.167(13) yes
O2 . C2 . 1.186(8) yes
N11 . N12 . 1.386(7) yes
N11 . C12 . 1.350(8) yes
N12 . C14 . 1.355(8) yes
N12 . B1 . 1.529(9) yes
N21 . N22 . 1.370(4) yes
N21 . C22 . 1.347(5) yes
N22 . C24 . 1.361(5) yes
N22 . B1 . 1.534(5) yes
C11 . H112 5_555 1.000 no
C11 . C12 . 1.463(12) yes
C11 . H111 . 1.000 no
C11 . H112 . 1.000 no
C12 . C13 . 1.358(12) yes
C13 . C14 . 1.359(13) yes
C13 . H131 . 1.000 no
C14 . C15 . 1.484(12) yes
C15 . H152 5_555 1.000 no
C15 . H151 . 1.000 no
C15 . H152 . 1.000 no
C21 . C22 . 1.493(8) yes
C21 . H211 . 1.000 no
C21 . H212 . 1.000 no
C21 . H213 . 1.000 no
C22 . C23 . 1.381(8) yes
C23 . C24 . 1.372(7) yes
C23 . H231 . 1.000 no
C24 . C25 . 1.485(8) yes
C25 . H251 . 1.000 no
C25 . H252 . 1.000 no
C25 . H253 . 1.000 no
B1 . H11 . 1.000 no
